data_1508615
loop_
_publ_author_name
'Habata, Yoichi'
'Ikeda, Mari'
'Yamada, Sachiko'
'Takahashi, Hiroki'
'Ueno, Sumiko'
'Suzuki, Takatoshi'
'Kuwahara, Shunsuke'

_publ_section_title
;
 Argentivorous molecules: structural evidence for Ag(+)-\p interactions in
 solution.
;
_journal_issue 17
_journal_name_full 'Organic letters'
_journal_page_first 4576
_journal_page_last 4579
_journal_paper_doi 10.1021/ol3019538
_journal_volume 14
_journal_year 2012
_chemical_formula_sum 'C62 H64 Ag F3 N4 O8 S'
_chemical_formula_weight 1190.10
_chemical_name_systematic
; 
 ? 
;
_space_group_IT_number 1
_symmetry_cell_setting triclinic
_symmetry_space_group_name_Hall 'P 1'
_symmetry_space_group_name_H-M 'P 1'
_atom_sites_solution_hydrogens geom
_atom_sites_solution_primary direct
_atom_sites_solution_secondary difmap
_audit_creation_method SHELXL-97
_cell_angle_alpha 79.073(2)
_cell_angle_beta 84.000(2)
_cell_angle_gamma 81.856(2)
_cell_formula_units_Z 1
_cell_length_a 10.1935(10)
_cell_length_b 10.3796(11)
_cell_length_c 13.4375(14)
_cell_measurement_temperature 90
_cell_volume 1377.5(2)
_computing_cell_refinement 'Bruker SMART'
_computing_data_collection 'Bruker SMART'
_computing_data_reduction 'Bruker SAINT'
_computing_molecular_graphics 'Bruker SHELXTL'
_computing_publication_material 'Bruker SHELXTL'
_computing_structure_refinement 'SHELXL-97 (Sheldrick, 1997)'
_computing_structure_solution 'SHELXS-97 (Sheldrick, 1990)'
_diffrn_ambient_temperature 90
_diffrn_detector_area_resol_mean 8.366
_diffrn_measured_fraction_theta_full 0.987
_diffrn_measured_fraction_theta_max 0.987
_diffrn_measurement_device_type 'CCD area detector'
_diffrn_measurement_method 'phi and omega scans'
_diffrn_radiation_monochromator graphite
_diffrn_radiation_source 'fine-focus sealed tube'
_diffrn_radiation_type MoK\a
_diffrn_radiation_wavelength 0.71073
_diffrn_reflns_av_R_equivalents 0.0204
_diffrn_reflns_av_sigmaI/netI 0.0540
_diffrn_reflns_limit_h_max 7
_diffrn_reflns_limit_h_min -13
_diffrn_reflns_limit_k_max 13
_diffrn_reflns_limit_k_min -13
_diffrn_reflns_limit_l_max 15
_diffrn_reflns_limit_l_min -17
_diffrn_reflns_number 10249
_diffrn_reflns_theta_full 28.29
_diffrn_reflns_theta_max 28.29
_diffrn_reflns_theta_min 1.55
_exptl_absorpt_coefficient_mu 0.475
_exptl_absorpt_correction_T_max 0.9115
_exptl_absorpt_correction_T_min 0.8841
_exptl_absorpt_correction_type empirical
_exptl_absorpt_process_details 'SADABS; Sheldrick, 1996'
_exptl_crystal_colour colorless
_exptl_crystal_density_diffrn 1.435
_exptl_crystal_density_method 'not measured'
_exptl_crystal_description block
_exptl_crystal_F_000 618
_exptl_crystal_size_max 0.27
_exptl_crystal_size_mid 0.26
_exptl_crystal_size_min 0.20
_refine_diff_density_max 2.152
_refine_diff_density_min -1.174
_refine_diff_density_rms 0.159
_refine_ls_abs_structure_details 'Flack H D (1983), Acta Cryst. A39, 876-881'
_refine_ls_abs_structure_Flack 0.49(4)
_refine_ls_extinction_method none
_refine_ls_goodness_of_fit_ref 1.040
_refine_ls_hydrogen_treatment constr
_refine_ls_matrix_type full
_refine_ls_number_parameters 714
_refine_ls_number_reflns 8197
_refine_ls_number_restraints 198
_refine_ls_restrained_S_all 1.080
_refine_ls_R_factor_all 0.0795
_refine_ls_R_factor_gt 0.0781
_refine_ls_shift/su_max 0.004
_refine_ls_shift/su_mean 0.000
_refine_ls_structure_factor_coef Fsqd
_refine_ls_weighting_details 'calc w=1/[\s^2^(Fo^2^)+(0.1544P)^2^+1.6300P] where P=(Fo^2^+2Fc^2^)/3'
_refine_ls_weighting_scheme calc
_refine_ls_wR_factor_gt 0.2013
_refine_ls_wR_factor_ref 0.2037
_reflns_number_gt 8004
_reflns_number_total 8197
_reflns_threshold_expression >2sigma(I)
_cod_data_source_file ol3019538_si_002.cif
_cod_data_source_block 5f/AgOTf
_cod_depositor_comments
;
The following automatic conversions were performed:

'_symmetry_cell_setting' value 'Triclinic' changed to 'triclinic'
according to /home/saulius/struct/CIF-dictionaries/cif_core.dic
dictionary named 'cif_core.dic' version 2.4.2 from 2011-04-26.

Automatic conversion script
Id: cif_fix_values 1891 2012-01-12 08:04:46Z andrius 
;
_cod_original_sg_symbol_H-M P1
_cod_database_code 1508615

loop_
_symmetry_equiv_pos_as_xyz
'x, y, z'

loop_
_atom_site_label
_atom_site_type_symbol
_atom_site_fract_x
_atom_site_fract_y
_atom_site_fract_z
_atom_site_U_iso_or_equiv
_atom_site_adp_type
_atom_site_occupancy
_atom_site_symmetry_multiplicity
_atom_site_calc_flag
_atom_site_refinement_flags
_atom_site_disorder_assembly
_atom_site_disorder_group
Ag1 Ag 0.40303(9) 0.04096(10) 1.17979(7) 0.02727(15) Uani 1 1 d . . .
C1 C 0.5255(9) -0.2440(9) 1.2869(6) 0.0339(16) Uani 1 1 d . . .
H1A H 0.6182 -0.2436 1.2564 0.041 Uiso 1 1 calc R . .
H1B H 0.5139 -0.3362 1.3190 0.041 Uiso 1 1 calc R . .
C2 C 0.5037(11) -0.1578(11) 1.3691(7) 0.044(2) Uani 1 1 d . . .
H2A H 0.4112 -0.1587 1.4000 0.053 Uiso 1 1 calc R . .
H2B H 0.5640 -0.1965 1.4232 0.053 Uiso 1 1 calc R . .
C3 C 0.4619(12) 0.0687(13) 1.4003(8) 0.055(3) Uani 1 1 d . . .
H3A H 0.5000 0.1535 1.3833 0.066 Uiso 1 1 calc R . .
H3B H 0.4827 0.0277 1.4705 0.066 Uiso 1 1 calc R . .
C4 C 0.3131(14) 0.0972(13) 1.3974(8) 0.060(3) Uani 1 1 d . . .
H4A H 0.2753 0.0122 1.4144 0.071 Uiso 1 1 calc R . .
H4B H 0.2776 0.1496 1.4509 0.071 Uiso 1 1 calc R . .
C5 C 0.1293(10) 0.1539(10) 1.2896(8) 0.046(2) Uani 1 1 d . . .
H5A H 0.0964 0.2214 1.2323 0.056 Uiso 1 1 calc R . .
H5B H 0.0752 0.1720 1.3522 0.056 Uiso 1 1 calc R . .
C6 C 0.1075(10) 0.0182(11) 1.2715(8) 0.048(3) Uani 1 1 d . . .
H6A H 0.1406 -0.0500 1.3284 0.058 Uiso 1 1 calc R . .
H6B H 0.0109 0.0150 1.2709 0.058 Uiso 1 1 calc R . .
C7 C 0.1931(9) -0.1577(9) 1.1739(8) 0.0383(18) Uani 1 1 d . . .
H7A H 0.2160 -0.1720 1.1031 0.046 Uiso 1 1 calc R . .
H7B H 0.1071 -0.1916 1.1974 0.046 Uiso 1 1 calc R . .
C8 C 0.2991(9) -0.2379(9) 1.2400(7) 0.0364(17) Uani 1 1 d . . .
H8A H 0.2768 -0.2244 1.3111 0.044 Uiso 1 1 calc R . .
H8B H 0.2993 -0.3330 1.2388 0.044 Uiso 1 1 calc R . .
C9 C 0.4894(9) -0.2658(10) 1.1170(7) 0.0338(18) Uani 1 1 d . . .
H9A H 0.4162 -0.2717 1.0757 0.041 Uiso 1 1 calc R . .
H9B H 0.5300 -0.3570 1.1427 0.041 Uiso 1 1 calc R . .
C10 C 0.5921(9) -0.1914(9) 1.0510(6) 0.0335(17) Uani 1 1 d . . .
C15 C 0.7272(9) -0.2346(10) 1.0554(8) 0.0405(19) Uani 1 1 d . . .
H15 H 0.7572 -0.3114 1.1021 0.049 Uiso 1 1 calc R . .
C14 C 0.8198(9) -0.1623(11) 0.9890(10) 0.049(3) Uani 1 1 d . . .
H14 H 0.9124 -0.1905 0.9916 0.058 Uiso 1 1 calc R . .
C13 C 0.7768(9) -0.0536(10) 0.9222(7) 0.040(2) Uani 1 1 d . . .
C12 C 0.6428(10) -0.0080(11) 0.9156(7) 0.042(2) Uani 1 1 d . . .
H12 H 0.6145 0.0681 0.8677 0.050 Uiso 1 1 calc R . .
C11 C 0.5504(10) -0.0768(11) 0.9813(7) 0.040(2) Uani 1 1 d . . .
H11 H 0.4583 -0.0461 0.9789 0.048 Uiso 1 1 calc R . .
C16 C 0.8702(10) 0.0277(11) 0.7559(9) 0.045(2) Uani 1 1 d . . .
C17 C 0.8340(11) -0.0680(12) 0.7118(9) 0.047(2) Uani 1 1 d . . .
H17 H 0.8016 -0.1429 0.7541 0.056 Uiso 1 1 calc R . .
C18 C 0.8427(13) -0.060(2) 0.6062(10) 0.075(5) Uani 1 1 d . . .
H18 H 0.8117 -0.1266 0.5786 0.091 Uiso 1 1 calc R . .
C19 C 0.8931(16) 0.039(2) 0.5439(16) 0.091(5) Uani 1 1 d U . .
H19 H 0.9063 0.0396 0.4728 0.109 Uiso 1 1 calc R . .
C20 C 0.9251(16) 0.1377(18) 0.5846(15) 0.091(5) Uani 1 1 d U . .
H20 H 0.9520 0.2130 0.5393 0.109 Uiso 1 1 calc R . .
C21 C 0.9212(16) 0.1378(15) 0.6974(18) 0.089(5) Uani 1 1 d U . .
H21 H 0.9503 0.2055 0.7252 0.106 Uiso 1 1 calc R . .
C22 C 0.6711(10) -0.0075(10) 1.3133(8) 0.039(2) Uani 1 1 d . . .
H22A H 0.7179 -0.0860 1.2869 0.047 Uiso 1 1 calc R . .
H22B H 0.7057 -0.0067 1.3793 0.047 Uiso 1 1 calc R . .
C23 C 0.7013(10) 0.1150(11) 1.2402(8) 0.046(2) Uani 1 1 d . . .
C24 C 0.7032(11) 0.1180(10) 1.1362(8) 0.045(2) Uani 1 1 d . . .
H24 H 0.6860 0.0414 1.1132 0.054 Uiso 1 1 calc R . .
C25 C 0.7296(12) 0.2297(10) 1.0640(8) 0.051(3) Uani 1 1 d . . .
H25 H 0.7332 0.2280 0.9933 0.062 Uiso 1 1 calc R . .
C26 C 0.7503(13) 0.3425(10) 1.0980(9) 0.056(3) Uani 1 1 d . . .
C27 C 0.7498(14) 0.3407(11) 1.2047(9) 0.058(3) Uani 1 1 d . . .
H27 H 0.7639 0.4175 1.2289 0.069 Uiso 1 1 calc R . .
C28 C 0.7288(11) 0.2267(11) 1.2717(8) 0.048(2) Uani 1 1 d . . .
H28 H 0.7333 0.2247 1.3422 0.058 Uiso 1 1 calc R . .
C29 C 0.8312(10) 0.4662(10) 0.9457(13) 0.057(3) Uani 1 1 d D . .
C30 C 0.7814(12) 0.5481(11) 0.8564(8) 0.057(3) Uani 1 1 d D . .
H30 H 0.6948 0.5957 0.8604 0.068 Uiso 1 1 calc R . .
C31 C 0.8553(14) 0.5594(14) 0.7659(11) 0.064(3) Uani 1 1 d . . .
H31 H 0.8206 0.6159 0.7079 0.077 Uiso 1 1 calc R . .
C32 C 0.9795(13) 0.4902(11) 0.7573(14) 0.066(4) Uani 1 1 d . . .
H32 H 1.0310 0.4971 0.6939 0.079 Uiso 1 1 calc R . .
C33 C 1.0284(12) 0.4093(13) 0.8441(13) 0.096(7) Uani 1 1 d D . .
H33 H 1.1157 0.3632 0.8402 0.115 Uiso 1 1 calc R . .
C34 C 0.9528(10) 0.3953(12) 0.9344(12) 0.096(7) Uani 1 1 d D . .
H34 H 0.9860 0.3344 0.9910 0.115 Uiso 1 1 calc R . .
C35 C 0.2850(14) 0.3116(13) 1.2899(10) 0.057(3) Uani 1 1 d . . .
H35A H 0.3717 0.3172 1.3147 0.069 Uiso 1 1 calc R . .
H35B H 0.2147 0.3536 1.3343 0.069 Uiso 1 1 calc R . .
C36 C 0.2798(12) 0.3900(9) 1.1820(10) 0.051(3) Uani 1 1 d DU . .
C37 C 0.3924(12) 0.3860(9) 1.1155(9) 0.054(3) Uani 1 1 d DU B .
H37 H 0.4713 0.3330 1.1378 0.064 Uiso 1 1 calc R . .
C38 C 0.3937(15) 0.4560(12) 1.0189(11) 0.089(6) Uani 1 1 d DU . .
H38 H 0.4725 0.4526 0.9745 0.107 Uiso 1 1 calc R A 1
C39 C 0.2782(12) 0.5319(15) 0.9868(13) 0.127(7) Uani 1 1 d DU B 1
C40 C 0.1653(16) 0.5386(14) 1.0525(16) 0.119(8) Uani 1 1 d DU . .
H40 H 0.0872 0.5931 1.0301 0.143 Uiso 1 1 calc R B 1
C41 C 0.1638(14) 0.4673(10) 1.1508(13) 0.072(4) Uani 1 1 d DU B .
H41 H 0.0854 0.4712 1.1955 0.086 Uiso 1 1 calc R . .
O3 O 0.2814(12) 0.560(2) 0.8719(13) 0.150(6) Uani 1 1 d DU . .
C43 C 0.3796(9) 0.6166(10) 0.8031(7) 0.083(3) Uani 1 1 d DU B .
C44 C 0.4205(9) 0.7340(11) 0.8200(8) 0.059(2) Uani 1 1 d DU . .
H44 H 0.3841 0.7739 0.8765 0.071 Uiso 1 1 calc R B .
C45 C 0.5156(10) 0.7880(13) 0.7509(7) 0.052(3) Uani 1 1 d DU B .
H45 H 0.5473 0.8669 0.7587 0.062 Uiso 1 1 calc R . .
C46 C 0.5639(14) 0.7271(14) 0.6709(10) 0.077(3) Uani 1 1 d DU . .
H46 H 0.6286 0.7694 0.6251 0.092 Uiso 1 1 calc R B .
C48 C 0.4384(12) 0.5637(14) 0.7186(9) 0.078(3) Uani 1 1 d DU . .
H48 H 0.4099 0.4837 0.7096 0.094 Uiso 1 1 calc R B .
C47 C 0.5321(14) 0.6140(15) 0.6477(13) 0.093(4) Uani 1 1 d DU B .
H47 H 0.5695 0.5759 0.5906 0.112 Uiso 1 1 calc R . .
C49 C 0.0959(8) 0.0588(10) 1.0896(8) 0.0361(19) Uani 1 1 d . . .
H49A H 0.0567 0.1466 1.1047 0.043 Uiso 1 1 calc R . .
H49B H 0.0223 0.0086 1.0838 0.043 Uiso 1 1 calc R . .
C50 C 0.1804(10) 0.0763(9) 0.9910(8) 0.0375(18) Uani 1 1 d . . .
C51 C 0.2685(12) 0.1696(10) 0.9714(10) 0.050(3) Uani 1 1 d U . .
H51 H 0.2749 0.2215 1.0213 0.060 Uiso 1 1 calc R . .
C52 C 0.3475(16) 0.1893(12) 0.8812(11) 0.071(3) Uani 1 1 d U . .
H52 H 0.4048 0.2559 0.8733 0.086 Uiso 1 1 calc R . .
C53 C 0.3511(18) 0.1287(16) 0.8094(11) 0.078(3) Uani 1 1 d U . .
C54 C 0.2581(17) 0.0439(17) 0.8172(10) 0.077(3) Uani 1 1 d U . .
H54 H 0.2485 0.0061 0.7597 0.093 Uiso 1 1 calc R . .
C55 C 0.1696(16) 0.0076(15) 0.9132(10) 0.071(3) Uani 1 1 d U . .
H55 H 0.1109 -0.0574 0.9199 0.086 Uiso 1 1 calc R . .
C56 C 0.4023(16) 0.2328(17) 0.6453(9) 0.081(4) Uani 1 1 d U . .
C57 C 0.5165(13) 0.277(2) 0.5723(15) 0.096(7) Uani 1 1 d . . .
H57 H 0.6054 0.2353 0.5752 0.115 Uiso 1 1 calc R . .
C58 C 0.4750(16) 0.3919(17) 0.4970(8) 0.071(5) Uani 1 1 d . . .
H58 H 0.5445 0.4279 0.4524 0.086 Uiso 1 1 calc R . .
C59 C 0.3647(16) 0.4476(14) 0.4833(10) 0.062(3) Uani 1 1 d . . .
H59 H 0.3491 0.5158 0.4262 0.075 Uiso 1 1 calc R . .
C60 C 0.2681(15) 0.4119(12) 0.5486(9) 0.057(3) Uani 1 1 d . . .
H60 H 0.1824 0.4606 0.5413 0.068 Uiso 1 1 calc R . .
C61 C 0.2828(15) 0.3087(14) 0.6268(11) 0.055(3) Uani 1 1 d . . .
H61 H 0.2068 0.2879 0.6710 0.066 Uiso 1 1 calc R . .
C62 C 0.8528(12) 0.5209(12) 0.4431(10) 0.057(3) Uani 1 1 d U . .
C1S C 0.1900(11) 0.8028(14) 0.5961(7) 0.055(3) Uani 1 1 d . . .
H1S1 H 0.2812 0.8091 0.6099 0.083 Uiso 1 1 calc R . .
H1S2 H 0.1591 0.7241 0.6394 0.083 Uiso 1 1 calc R . .
H1S3 H 0.1319 0.8818 0.6106 0.083 Uiso 1 1 calc R . .
F1 F 0.8879(10) 0.4829(10) 0.5391(6) 0.084(3) Uani 1 1 d U . .
F2 F 0.7239(10) 0.5649(16) 0.4514(13) 0.154(6) Uani 1 1 d U . .
F3 F 0.8806(18) 0.4183(9) 0.4030(9) 0.129(5) Uani 1 1 d U . .
N1 N 0.4341(7) -0.2002(7) 1.2051(5) 0.0311(13) Uani 1 1 d . . .
N2 N 0.5275(8) -0.0197(9) 1.3299(6) 0.0418(18) Uani 1 1 d . . .
N3 N 0.2672(9) 0.1687(9) 1.2999(6) 0.0430(18) Uani 1 1 d . . .
N4 N 0.1758(7) -0.0130(7) 1.1743(6) 0.0345(15) Uani 1 1 d . . .
O1 O 0.8689(9) 0.0199(9) 0.8614(7) 0.062(2) Uani 1 1 d . . .
O2 O 0.7532(9) 0.4636(8) 1.0354(7) 0.059(2) Uani 1 1 d D . .
O4 O 0.4392(13) 0.1437(13) 0.7247(8) 0.095(3) Uani 1 1 d U . .
O5 O 1.0716(14) 0.5952(18) 0.3786(16) 0.146(7) Uani 1 1 d U . .
O6 O 0.915(2) 0.7540(12) 0.4287(12) 0.123(5) Uani 1 1 d U . .
O7 O 0.8820(10) 0.6820(11) 0.2805(7) 0.076(3) Uani 1 1 d U . .
O1S O 0.1870(10) 0.7935(10) 0.4935(6) 0.063(2) Uani 1 1 d . . .
H1S H 0.2590 0.7525 0.4734 0.094 Uiso 1 1 calc R . .
S1 S 0.9341(4) 0.6540(4) 0.3763(3) 0.0700(11) Uani 1 1 d U . .

loop_
_atom_site_aniso_label
_atom_site_aniso_U_11
_atom_site_aniso_U_22
_atom_site_aniso_U_33
_atom_site_aniso_U_23
_atom_site_aniso_U_13
_atom_site_aniso_U_12
Ag1 0.0237(2) 0.0341(3) 0.0228(2) -0.00571(15) -0.00331(14) 0.00240(15)
C1 0.036(4) 0.040(4) 0.023(3) -0.005(3) -0.008(3) 0.010(3)
C2 0.050(5) 0.052(6) 0.025(4) -0.010(4) -0.006(3) 0.018(4)
C3 0.071(7) 0.069(7) 0.029(4) -0.030(4) -0.020(4) 0.025(5)
C4 0.073(8) 0.070(7) 0.025(4) -0.013(4) -0.002(4) 0.034(6)
C5 0.039(5) 0.050(5) 0.037(5) 0.003(4) 0.010(4) 0.015(4)
C6 0.031(5) 0.055(6) 0.045(5) 0.009(4) 0.014(4) 0.003(4)
C7 0.030(4) 0.033(4) 0.048(5) 0.007(3) -0.004(3) -0.010(3)
C8 0.032(4) 0.034(4) 0.037(4) 0.004(3) -0.001(3) 0.003(3)
C9 0.035(4) 0.042(5) 0.026(4) -0.010(4) -0.002(3) -0.007(4)
C10 0.037(4) 0.044(5) 0.025(4) -0.016(3) -0.011(3) -0.005(4)
C15 0.033(4) 0.039(5) 0.052(5) -0.019(4) -0.001(4) -0.001(3)
C14 0.028(4) 0.050(5) 0.076(7) -0.034(5) 0.008(4) -0.005(4)
C13 0.031(4) 0.056(5) 0.041(4) -0.027(4) 0.008(3) -0.016(4)
C12 0.040(5) 0.063(6) 0.027(4) -0.008(4) -0.006(3) -0.018(4)
C11 0.032(4) 0.064(6) 0.027(4) -0.003(4) -0.006(3) -0.016(4)
C16 0.029(4) 0.050(6) 0.052(6) -0.008(4) 0.012(4) -0.001(4)
C17 0.035(5) 0.064(6) 0.037(5) -0.006(4) 0.008(4) -0.006(4)
C18 0.039(6) 0.142(15) 0.037(6) -0.011(7) 0.009(5) 0.005(7)
C19 0.052(7) 0.094(9) 0.090(10) 0.042(8) 0.019(7) 0.019(7)
C20 0.061(6) 0.070(7) 0.100(9) 0.049(7) 0.032(6) 0.020(6)
C21 0.057(7) 0.058(7) 0.122(11) 0.026(7) 0.033(8) 0.007(6)
C22 0.033(5) 0.048(5) 0.038(5) -0.019(4) -0.016(4) 0.012(4)
C23 0.047(5) 0.049(6) 0.043(5) -0.024(4) -0.029(4) 0.023(4)
C24 0.061(6) 0.038(5) 0.040(5) -0.020(4) -0.023(4) 0.018(4)
C25 0.074(7) 0.036(5) 0.047(5) -0.018(4) -0.029(5) 0.017(4)
C26 0.085(8) 0.035(5) 0.049(6) -0.017(4) -0.040(5) 0.023(5)
C27 0.080(8) 0.045(6) 0.056(6) -0.029(5) -0.038(5) 0.017(5)
C28 0.060(6) 0.047(5) 0.042(5) -0.023(4) -0.025(4) 0.013(4)
C29 0.034(5) 0.027(5) 0.116(11) -0.027(6) -0.015(6) 0.004(4)
C30 0.053(6) 0.059(7) 0.060(7) -0.029(5) -0.023(5) 0.024(5)
C31 0.062(7) 0.065(7) 0.074(8) -0.035(6) -0.028(6) 0.016(6)
C32 0.048(6) 0.034(5) 0.115(11) -0.016(6) 0.002(6) -0.001(4)
C33 0.024(5) 0.042(6) 0.21(2) 0.015(9) 0.000(8) -0.007(4)
C34 0.053(8) 0.051(8) 0.176(19) 0.041(10) -0.064(11) -0.022(6)
C35 0.067(8) 0.056(7) 0.054(7) -0.040(6) -0.032(6) 0.034(6)
C36 0.060(6) 0.026(4) 0.078(7) -0.019(4) -0.038(6) 0.000(4)
C37 0.064(7) 0.030(4) 0.074(7) 0.002(4) -0.047(6) -0.013(4)
C38 0.078(9) 0.083(9) 0.103(11) 0.056(8) -0.058(8) -0.057(8)
C39 0.082(9) 0.139(12) 0.141(12) 0.104(10) -0.071(8) -0.077(9)
C40 0.075(10) 0.071(9) 0.195(19) 0.078(11) -0.083(11) -0.039(8)
C41 0.064(7) 0.033(5) 0.121(12) 0.004(6) -0.055(8) -0.005(5)
O3 0.104(9) 0.180(11) 0.139(10) 0.104(9) -0.059(7) -0.068(8)
C43 0.066(6) 0.104(7) 0.069(6) 0.030(6) -0.028(5) -0.020(6)
C44 0.051(5) 0.084(6) 0.040(5) 0.006(5) -0.017(4) -0.011(5)
C45 0.047(6) 0.061(6) 0.047(5) -0.006(5) -0.014(4) -0.002(5)
C46 0.066(6) 0.102(7) 0.060(6) -0.017(6) -0.028(5) 0.018(6)
C48 0.096(7) 0.077(7) 0.074(6) -0.021(5) -0.049(5) -0.009(6)
C47 0.091(7) 0.103(8) 0.085(7) -0.016(6) -0.036(6) 0.010(7)
C49 0.020(4) 0.037(5) 0.047(5) 0.006(4) -0.007(3) -0.003(3)
C50 0.043(5) 0.031(4) 0.040(5) -0.004(3) -0.019(4) 0.001(3)
C51 0.055(6) 0.027(4) 0.059(6) -0.002(4) 0.019(5) 0.006(4)
C52 0.079(6) 0.045(5) 0.063(6) 0.012(4) 0.030(5) 0.028(5)
C53 0.090(6) 0.072(6) 0.051(5) 0.002(5) 0.003(5) 0.040(5)
C54 0.091(7) 0.087(7) 0.047(5) -0.028(5) -0.031(5) 0.053(6)
C55 0.088(8) 0.071(7) 0.060(6) -0.031(5) -0.048(5) 0.031(6)
C56 0.086(8) 0.105(8) 0.026(4) -0.004(5) 0.008(5) 0.052(7)
C57 0.045(6) 0.161(17) 0.115(13) -0.118(14) -0.019(7) 0.012(8)
C58 0.083(9) 0.115(11) 0.025(4) 0.017(6) -0.012(5) -0.074(9)
C59 0.087(10) 0.063(7) 0.045(6) -0.021(5) 0.005(6) -0.028(7)
C60 0.084(9) 0.047(6) 0.043(5) 0.001(4) -0.027(5) -0.012(5)
C61 0.052(7) 0.050(6) 0.050(7) 0.010(5) 0.008(5) 0.000(5)
C62 0.055(6) 0.052(5) 0.062(6) 0.017(5) -0.021(5) -0.023(5)
C1S 0.045(6) 0.086(8) 0.027(4) 0.003(5) -0.003(4) 0.000(5)
F1 0.096(6) 0.093(6) 0.042(4) 0.020(4) 0.001(4) 0.015(5)
F2 0.044(5) 0.170(10) 0.200(12) 0.100(9) -0.009(6) -0.032(6)
F3 0.252(13) 0.042(4) 0.107(7) -0.013(4) -0.111(8) 0.001(6)
N1 0.027(3) 0.039(4) 0.025(3) -0.003(3) -0.002(2) -0.001(3)
N2 0.042(4) 0.051(5) 0.034(4) -0.023(4) -0.018(3) 0.020(3)
N3 0.046(4) 0.051(4) 0.028(4) -0.013(3) -0.006(3) 0.018(3)
N4 0.028(3) 0.036(4) 0.033(4) 0.006(3) 0.000(3) -0.003(3)
O1 0.052(5) 0.081(6) 0.065(5) -0.035(4) 0.021(4) -0.038(4)
O2 0.075(6) 0.047(4) 0.056(5) -0.028(4) -0.003(4) 0.012(4)
O4 0.097(6) 0.099(6) 0.057(5) 0.005(4) 0.017(4) 0.053(5)
O5 0.067(7) 0.142(11) 0.186(13) 0.105(10) -0.041(8) -0.022(7)
O6 0.206(13) 0.058(6) 0.125(10) -0.032(6) -0.096(9) 0.000(8)
O7 0.066(5) 0.093(7) 0.044(4) 0.024(4) 0.007(4) 0.020(5)
O1S 0.075(6) 0.080(6) 0.029(4) -0.005(3) 0.006(3) -0.008(5)
S1 0.0497(18) 0.0558(19) 0.098(3) 0.0324(18) -0.0428(18) -0.0198(15)

loop_
_atom_type_symbol
_atom_type_description
_atom_type_scat_dispersion_real
_atom_type_scat_dispersion_imag
_atom_type_scat_source
C C 0.0033 0.0016 'International Tables Vol C Tables 4.2.6.8 and 6.1.1.4'
H H 0.0000 0.0000 'International Tables Vol C Tables 4.2.6.8 and 6.1.1.4'
N N 0.0061 0.0033 'International Tables Vol C Tables 4.2.6.8 and 6.1.1.4'
O O 0.0106 0.0060 'International Tables Vol C Tables 4.2.6.8 and 6.1.1.4'
F F 0.0171 0.0103 'International Tables Vol C Tables 4.2.6.8 and 6.1.1.4'
S S 0.1246 0.1234 'International Tables Vol C Tables 4.2.6.8 and 6.1.1.4'
Ag Ag -0.8971 1.1015 'International Tables Vol C Tables 4.2.6.8 and 6.1.1.4'

loop_
_geom_angle_atom_site_label_1
_geom_angle_atom_site_label_2
_geom_angle_atom_site_label_3
_geom_angle
N2 Ag1 N1 77.3(3)
N2 Ag1 N4 123.7(3)
N1 Ag1 N4 77.0(2)
N2 Ag1 N3 77.9(3)
N1 Ag1 N3 123.6(3)
N4 Ag1 N3 76.3(3)
N1 C1 C2 113.6(7)
N1 C1 H1A 108.8
C2 C1 H1A 108.8
N1 C1 H1B 108.8
C2 C1 H1B 108.8
H1A C1 H1B 107.7
N2 C2 C1 113.1(7)
N2 C2 H2A 109.0
C1 C2 H2A 109.0
N2 C2 H2B 109.0
C1 C2 H2B 109.0
H2A C2 H2B 107.8
N2 C3 C4 114.3(9)
N2 C3 H3A 108.7
C4 C3 H3A 108.7
N2 C3 H3B 108.7
C4 C3 H3B 108.7
H3A C3 H3B 107.6
N3 C4 C3 115.0(10)
N3 C4 H4A 108.5
C3 C4 H4A 108.5
N3 C4 H4B 108.5
C3 C4 H4B 108.5
H4A C4 H4B 107.5
N3 C5 C6 114.8(8)
N3 C5 H5A 108.6
C6 C5 H5A 108.6
N3 C5 H5B 108.6
C6 C5 H5B 108.6
H5A C5 H5B 107.5
N4 C6 C5 112.5(7)
N4 C6 H6A 109.1
C5 C6 H6A 109.1
N4 C6 H6B 109.1
C5 C6 H6B 109.1
H6A C6 H6B 107.8
N4 C7 C8 114.8(8)
N4 C7 H7A 108.6
C8 C7 H7A 108.6
N4 C7 H7B 108.6
C8 C7 H7B 108.6
H7A C7 H7B 107.5
N1 C8 C7 112.3(7)
N1 C8 H8A 109.2
C7 C8 H8A 109.2
N1 C8 H8B 109.2
C7 C8 H8B 109.2
H8A C8 H8B 107.9
N1 C9 C10 111.8(7)
N1 C9 H9A 109.3
C10 C9 H9A 109.3
N1 C9 H9B 109.3
C10 C9 H9B 109.3
H9A C9 H9B 107.9
C15 C10 C11 119.3(9)
C15 C10 C9 121.5(9)
C11 C10 C9 119.2(8)
C10 C15 C14 119.0(10)
C10 C15 H15 120.5
C14 C15 H15 120.5
C13 C14 C15 120.4(9)
C13 C14 H14 119.8
C15 C14 H14 119.8
C14 C13 C12 122.1(8)
C14 C13 O1 119.6(9)
C12 C13 O1 118.2(10)
C13 C12 C11 118.3(10)
C13 C12 H12 120.8
C11 C12 H12 120.8
C12 C11 C10 120.9(10)
C12 C11 H11 119.6
C10 C11 H11 119.6
C17 C16 C21 121.1(15)
C17 C16 O1 123.8(10)
C21 C16 O1 115.0(15)
C16 C17 C18 122.2(12)
C16 C17 H17 118.9
C18 C17 H17 118.9
C19 C18 C17 122(2)
C19 C18 H18 119.2
C17 C18 H18 119.2
C18 C19 C20 118(2)
C18 C19 H19 121.1
C20 C19 H19 121.1
C19 C20 C21 124.7(14)
C19 C20 H20 117.7
C21 C20 H20 117.7
C16 C21 C20 112.4(19)
C16 C21 H21 123.8
C20 C21 H21 123.8
N2 C22 C23 112.9(8)
N2 C22 H22A 109.0
C23 C22 H22A 109.0
N2 C22 H22B 109.0
C23 C22 H22B 109.0
H22A C22 H22B 107.8
C28 C23 C24 117.6(11)
C28 C23 C22 122.7(9)
C24 C23 C22 119.7(9)
C23 C24 C25 122.6(10)
C23 C24 H24 118.7
C25 C24 H24 118.7
C26 C25 C24 118.5(10)
C26 C25 H25 120.8
C24 C25 H25 120.8
O2 C26 C25 123.1(10)
O2 C26 C27 116.6(9)
C25 C26 C27 119.7(11)
C28 C27 C26 119.2(9)
C28 C27 H27 120.4
C26 C27 H27 120.4
C27 C28 C23 122.4(9)
C27 C28 H28 118.8
C23 C28 H28 118.8
C34 C29 O2 125.0(14)
C34 C29 C30 116.8(13)
O2 C29 C30 118.2(8)
C31 C30 C29 121.4(10)
C31 C30 H30 119.3
C29 C30 H30 119.3
C30 C31 C32 120.6(14)
C30 C31 H31 119.7
C32 C31 H31 119.7
C31 C32 C33 118.4(14)
C31 C32 H32 120.8
C33 C32 H32 120.8
C34 C33 C32 121.0(11)
C34 C33 H33 119.5
C32 C33 H33 119.5
C29 C34 C33 121.7(13)
C29 C34 H34 119.1
C33 C34 H34 119.1
N3 C35 C36 114.5(8)
N3 C35 H35A 108.6
C36 C35 H35A 108.6
N3 C35 H35B 108.6
C36 C35 H35B 108.6
H35A C35 H35B 107.6
C37 C36 C41 119.7(13)
C37 C36 C35 119.6(10)
C41 C36 C35 120.7(13)
C38 C37 C36 121.9(12)
C38 C37 H37 119.0
C36 C37 H37 119.0
C37 C38 C39 118.7(13)
C37 C38 H38 120.6
C39 C38 H38 120.6
C40 C39 C38 120.2(13)
C40 C39 O3 125.5(12)
C38 C39 O3 111.0(13)
C39 C40 C41 121.1(13)
C39 C40 H40 119.4
C41 C40 H40 119.4
C40 C41 C36 118.3(16)
C40 C41 H41 120.9
C36 C41 H41 120.9
C43 O3 C39 127.4(12)
C48 C43 O3 124.0(15)
C48 C43 C44 118.2(11)
O3 C43 C44 117.8(13)
C45 C44 C43 116.7(11)
C45 C44 H44 121.7
C43 C44 H44 121.7
C46 C45 C44 119.3(14)
C46 C45 H45 120.4
C44 C45 H45 120.4
C47 C46 C45 128.8(17)
C47 C46 H46 115.6
C45 C46 H46 115.6
C47 C48 C43 127.3(14)
C47 C48 H48 116.4
C43 C48 H48 116.4
C46 C47 C48 109.8(16)
C46 C47 H47 125.1
C48 C47 H47 125.1
N4 C49 C50 110.9(7)
N4 C49 H49A 109.5
C50 C49 H49A 109.5
N4 C49 H49B 109.5
C50 C49 H49B 109.5
H49A C49 H49B 108.0
C51 C50 C55 116.8(12)
C51 C50 C49 120.1(9)
C55 C50 C49 123.0(11)
C52 C51 C50 121.9(13)
C52 C51 H51 119.0
C50 C51 H51 119.0
C53 C52 C51 126.4(17)
C53 C52 H52 116.8
C51 C52 H52 116.8
C52 C53 C54 115.9(14)
C52 C53 O4 124(2)
C54 C53 O4 119.6(16)
C53 C54 C55 123.0(12)
C53 C54 H54 118.5
C55 C54 H54 118.5
C50 C55 C54 115.3(15)
C50 C55 H55 122.4
C54 C55 H55 122.4
O4 C56 C61 131.1(12)
O4 C56 C57 113.9(14)
C61 C56 C57 113.8(13)
C58 C57 C56 112.2(12)
C58 C57 H57 123.9
C56 C57 H57 123.9
C59 C58 C57 129.0(12)
C59 C58 H58 115.5
C57 C58 H58 115.5
C58 C59 C60 118.1(14)
C58 C59 H59 121.0
C60 C59 H59 121.0
C59 C60 C61 123.5(15)
C59 C60 H60 118.3
C61 C60 H60 118.3
C60 C61 C56 123.1(13)
C60 C61 H61 118.4
C56 C61 H61 118.4
F3 C62 F2 114.3(14)
F3 C62 F1 105.1(10)
F2 C62 F1 105.6(12)
F3 C62 S1 112.5(12)
F2 C62 S1 106.8(9)
F1 C62 S1 112.3(9)
O1S C1S H1S1 109.5
O1S C1S H1S2 109.5
H1S1 C1S H1S2 109.5
O1S C1S H1S3 109.5
H1S1 C1S H1S3 109.5
H1S2 C1S H1S3 109.5
C1 N1 C8 110.9(6)
C1 N1 C9 108.0(7)
C8 N1 C9 109.3(7)
C1 N1 Ag1 105.7(5)
C8 N1 Ag1 104.2(5)
C9 N1 Ag1 118.6(5)
C2 N2 C22 111.4(8)
C2 N2 C3 110.8(9)
C22 N2 C3 110.0(8)
C2 N2 Ag1 103.3(6)
C22 N2 Ag1 116.0(6)
C3 N2 Ag1 104.9(6)
C5 N3 C4 112.1(9)
C5 N3 C35 111.0(8)
C4 N3 C35 108.8(9)
C5 N3 Ag1 105.9(6)
C4 N3 Ag1 101.3(5)
C35 N3 Ag1 117.5(7)
C6 N4 C7 111.4(7)
C6 N4 C49 108.5(8)
C7 N4 C49 110.2(8)
C6 N4 Ag1 103.1(6)
C7 N4 Ag1 104.7(5)
C49 N4 Ag1 118.7(5)
C13 O1 C16 117.0(8)
C29 O2 C26 116.7(8)
C56 O4 C53 117.7(11)
C1S O1S H1S 109.5
O6 S1 O7 115.5(8)
O6 S1 O5 109.1(13)
O7 S1 O5 116.2(10)
O6 S1 C62 110.0(10)
O7 S1 C62 104.0(7)
O5 S1 C62 100.8(7)

loop_
_geom_bond_atom_site_label_1
_geom_bond_atom_site_label_2
_geom_bond_distance
Ag1 N2 2.429(8)
Ag1 N1 2.441(7)
Ag1 N4 2.470(7)
Ag1 N3 2.471(7)
C1 N1 1.479(11)
C1 C2 1.528(12)
C1 H1A 0.9900
C1 H1B 0.9900
C2 N2 1.476(15)
C2 H2A 0.9900
C2 H2B 0.9900
C3 N2 1.485(11)
C3 C4 1.507(19)
C3 H3A 0.9900
C3 H3B 0.9900
C4 N3 1.467(14)
C4 H4A 0.9900
C4 H4B 0.9900
C5 N3 1.459(15)
C5 C6 1.524(17)
C5 H5A 0.9900
C5 H5B 0.9900
C6 N4 1.485(12)
C6 H6A 0.9900
C6 H6B 0.9900
C7 N4 1.487(12)
C7 C8 1.521(13)
C7 H7A 0.9900
C7 H7B 0.9900
C8 N1 1.489(11)
C8 H8A 0.9900
C8 H8B 0.9900
C9 N1 1.497(11)
C9 C10 1.501(12)
C9 H9A 0.9900
C9 H9B 0.9900
C10 C15 1.390(13)
C10 C11 1.411(14)
C15 C14 1.421(14)
C15 H15 0.9500
C14 C13 1.353(17)
C14 H14 0.9500
C13 C12 1.387(14)
C13 O1 1.392(11)
C12 C11 1.398(12)
C12 H12 0.9500
C11 H11 0.9500
C16 C17 1.358(17)
C16 C21 1.393(18)
C16 O1 1.403(15)
C17 C18 1.400(16)
C17 H17 0.9500
C18 C19 1.32(2)
C18 H18 0.9500
C19 C20 1.34(3)
C19 H19 0.9500
C20 C21 1.51(3)
C20 H20 0.9500
C21 H21 0.9500
C22 N2 1.477(14)
C22 C23 1.501(17)
C22 H22A 0.9900
C22 H22B 0.9900
C23 C28 1.380(14)
C23 C24 1.390(13)
C24 C25 1.402(17)
C24 H24 0.9500
C25 C26 1.385(14)
C25 H25 0.9500
C26 O2 1.376(15)
C26 C27 1.430(15)
C27 C28 1.372(18)
C27 H27 0.9500
C28 H28 0.9500
C29 C34 1.360(9)
C29 O2 1.371(17)
C29 C30 1.43(2)
C30 C31 1.356(19)
C30 H30 0.9500
C31 C32 1.369(18)
C31 H31 0.9500
C32 C33 1.40(2)
C32 H32 0.9500
C33 C34 1.362(10)
C33 H33 0.9500
C34 H34 0.9500
C35 N3 1.499(17)
C35 C36 1.523(19)
C35 H35A 0.9900
C35 H35B 0.9900
C36 C37 1.380(19)
C36 C41 1.388(16)
C37 C38 1.361(17)
C37 H37 0.9500
C38 C39 1.381(15)
C38 H38 0.9500
C39 C40 1.377(16)
C39 O3 1.51(2)
C40 C41 1.39(2)
C40 H40 0.9500
C41 H41 0.9500
O3 C43 1.403(9)
C43 C48 1.396(9)
C43 C44 1.407(9)
C44 C45 1.373(9)
C44 H44 0.9500
C45 C46 1.362(9)
C45 H45 0.9500
C46 C47 1.359(10)
C46 H46 0.9500
C48 C47 1.362(10)
C48 H48 0.9500
C47 H47 0.9500
C49 N4 1.488(12)
C49 C50 1.498(14)
C49 H49A 0.9900
C49 H49B 0.9900
C50 C51 1.384(15)
C50 C55 1.394(15)
C51 C52 1.381(14)
C51 H51 0.9500
C52 C53 1.24(2)
C52 H52 0.9500
C53 C54 1.37(3)
C53 O4 1.372(17)
C54 C55 1.51(2)
C54 H54 0.9500
C55 H55 0.9500
C56 O4 1.322(16)
C56 C61 1.37(2)
C56 C57 1.51(2)
C57 C58 1.45(3)
C57 H57 0.9500
C58 C59 1.20(2)
C58 H58 0.9500
C59 C60 1.295(18)
C59 H59 0.9500
C60 C61 1.354(17)
C60 H60 0.9500
C61 H61 0.9500
C62 F3 1.267(18)
C62 F2 1.329(17)
C62 F1 1.346(15)
C62 S1 1.761(10)
C1S O1S 1.404(13)
C1S H1S1 0.9800
C1S H1S2 0.9800
C1S H1S3 0.9800
O5 S1 1.448(15)
O6 S1 1.342(13)
O7 S1 1.407(11)
O1S H1S 0.8400
